data_7100454
loop_
_publ_author_name
'A. Orpen'
'Christopher J. Adams'
'Paul C. Crawford'
'Thomas J. Podesta'
'Benjamin Salt'

_publ_section_title
;
Thermal solid state synthesis of coordination
complexes from hydrogen bonded precursors.
;
_journal_name_full 'Chemical Communications'
_journal_paper_doi 10.1039/b501555c
_journal_year 2005
_chemical_formula_sum 'C12 H15 Cl3 N2 Pt'
_chemical_formula_weight 488.70
_space_group_IT_number 14
_symmetry_cell_setting monoclinic
_symmetry_space_group_name_Hall '-P 2yn'
_symmetry_space_group_name_H-M 'P 1 21/n 1'
_cell_angle_alpha 90.00
_cell_angle_beta 102.73(3)
_cell_angle_gamma 90.00
_cell_formula_units_Z 4
_cell_length_a 9.5223(19)
_cell_length_b 16.206(3)
_cell_length_c 9.6271(19)
_cell_measurement_temperature 100(2)
_cell_volume 1449.1(5)
_diffrn_ambient_temperature 100(2)
_exptl_crystal_density_diffrn 2.240
_cod_depositor_comments
;
The following automatic conversions were performed:
'_symmetry_cell_setting' value 'Monoclinic' changed to 'monoclinic'
according to '/home/saulius/struct/CIF-dictionaries/cif_core.dic'
dictionary named 'cif_core.dic' version 2.4.1 from 2010-06-29.

Automatic conversion script
Id: cif_fix_enum 1527 2010-12-29 10:47:43Z saulius 
;
_cod_original_sg_symbol_H-M 'P 21/n'
_cod_database_code 7100454

loop_
_symmetry_equiv_pos_as_xyz
'x, y, z'
'-x+1/2, y+1/2, -z+1/2'
'-x, -y, -z'
'x-1/2, -y-1/2, z-1/2'

loop_
_atom_site_label
_atom_site_type_symbol
_atom_site_fract_x
_atom_site_fract_y
_atom_site_fract_z
_atom_site_U_iso_or_equiv
_atom_site_adp_type
_atom_site_occupancy
_atom_site_symmetry_multiplicity
_atom_site_calc_flag
_atom_site_refinement_flags
_atom_site_disorder_assembly
_atom_site_disorder_group
Pt1 Pt 0.192498(17) 0.050580(10) 0.192176(16) 0.01149(6) Uani 1 1 d . . .
Cl1 Cl 0.22982(14) 0.18929(7) 0.23935(12) 0.0247(3) Uani 1 1 d . . .
Cl2 Cl 0.08804(12) 0.03921(6) 0.38523(11) 0.0154(2) Uani 1 1 d . . .
Cl3 Cl 0.15520(12) -0.08838(7) 0.14879(12) 0.0187(2) Uani 1 1 d . . .
N1 N 0.1784(5) 0.2021(2) 0.5677(4) 0.0242(9) Uani 1 1 d . . .
H1A H 0.1661 0.1737 0.4879 0.029 Uiso 1 1 calc R . .
N2 N 0.2818(4) 0.0596(2) 0.0213(4) 0.0143(7) Uani 1 1 d . . .
C1 C 0.2793(6) 0.2602(3) 0.5923(5) 0.0240(10) Uani 1 1 d . . .
H1B H 0.3373 0.2699 0.5254 0.029 Uiso 1 1 calc R . .
C2 C 0.2992(5) 0.3061(3) 0.7151(5) 0.0208(10) Uani 1 1 d . . .
H2A H 0.3716 0.3475 0.7336 0.025 Uiso 1 1 calc R . .
C3 C 0.2126(5) 0.2918(3) 0.8128(5) 0.0168(9) Uani 1 1 d . . .
C4 C 0.1101(5) 0.2293(3) 0.7813(5) 0.0219(10) Uani 1 1 d . . .
H4A H 0.0503 0.2176 0.8459 0.026 Uiso 1 1 calc R . .
C5 C 0.0948(5) 0.1848(3) 0.6587(5) 0.0255(11) Uani 1 1 d . . .
H5A H 0.0254 0.1418 0.6382 0.031 Uiso 1 1 calc R . .
C6 C 0.2251(6) 0.3427(3) 0.9448(5) 0.0295(12) Uani 1 1 d . . .
H6A H 0.1562 0.3227 0.9992 0.044 Uiso 1 1 calc R . .
H6B H 0.2042 0.4006 0.9184 0.044 Uiso 1 1 calc R . .
H6C H 0.3231 0.3382 1.0032 0.044 Uiso 1 1 calc R . .
C7 C 0.4083(5) 0.0988(3) 0.0275(5) 0.0180(9) Uani 1 1 d . . .
H7A H 0.4550 0.1238 0.1148 0.022 Uiso 1 1 calc R . .
C8 C 0.4723(5) 0.1042(3) -0.0873(5) 0.0179(9) Uani 1 1 d . . .
H8A H 0.5615 0.1322 -0.0784 0.022 Uiso 1 1 calc R . .
C9 C 0.4054(5) 0.0682(3) -0.2168(5) 0.0172(9) Uani 1 1 d . . .
C10 C 0.2758(5) 0.0282(3) -0.2224(5) 0.0164(9) Uani 1 1 d . . .
H10A H 0.2272 0.0029 -0.3086 0.020 Uiso 1 1 calc R . .
C11 C 0.2161(5) 0.0246(3) -0.1038(5) 0.0163(9) Uani 1 1 d . . .
H11A H 0.1269 -0.0031 -0.1103 0.020 Uiso 1 1 calc R . .
C12 C 0.4730(5) 0.0727(3) -0.3436(5) 0.0219(10) Uani 1 1 d . . .
H12A H 0.4112 0.0445 -0.4246 0.033 Uiso 1 1 calc R . .
H12B H 0.5676 0.0459 -0.3208 0.033 Uiso 1 1 calc R . .
H12C H 0.4844 0.1306 -0.3683 0.033 Uiso 1 1 calc R . .

loop_
_atom_site_aniso_label
_atom_site_aniso_U_11
_atom_site_aniso_U_22
_atom_site_aniso_U_33
_atom_site_aniso_U_23
_atom_site_aniso_U_13
_atom_site_aniso_U_12
Pt1 0.01269(9) 0.01179(9) 0.01050(9) -0.00034(6) 0.00364(6) -0.00119(6)
Cl1 0.0427(7) 0.0141(5) 0.0220(5) -0.0033(4) 0.0175(5) -0.0069(5)
Cl2 0.0188(5) 0.0162(5) 0.0124(5) 0.0000(4) 0.0058(4) -0.0024(4)
Cl3 0.0206(5) 0.0139(5) 0.0240(5) -0.0039(4) 0.0105(4) -0.0045(4)
N1 0.034(2) 0.017(2) 0.0185(19) -0.0045(16) -0.0006(18) 0.0065(18)
N2 0.0151(19) 0.0145(18) 0.0136(17) -0.0016(14) 0.0036(14) 0.0008(14)
C1 0.033(3) 0.016(2) 0.026(2) 0.0025(19) 0.013(2) 0.004(2)
C2 0.026(3) 0.010(2) 0.026(2) 0.0041(18) 0.006(2) -0.0010(18)
C3 0.019(2) 0.016(2) 0.015(2) 0.0006(17) 0.0026(17) 0.0046(17)
C4 0.021(2) 0.017(2) 0.030(3) 0.0006(19) 0.010(2) 0.0032(18)
C5 0.020(3) 0.021(2) 0.035(3) -0.003(2) 0.003(2) -0.0008(19)
C6 0.045(3) 0.027(3) 0.018(2) -0.001(2) 0.011(2) 0.002(2)
C7 0.020(2) 0.018(2) 0.015(2) -0.0015(17) 0.0016(18) -0.0056(18)
C8 0.014(2) 0.020(2) 0.020(2) 0.0001(18) 0.0059(17) -0.0025(17)
C9 0.015(2) 0.019(2) 0.018(2) 0.0023(17) 0.0045(18) 0.0046(17)
C10 0.017(2) 0.020(2) 0.011(2) -0.0026(16) 0.0021(17) 0.0011(17)
C11 0.013(2) 0.020(2) 0.015(2) -0.0013(17) 0.0017(17) -0.0001(17)
C12 0.019(2) 0.033(3) 0.015(2) -0.0004(19) 0.0068(18) 0.003(2)

loop_
_geom_bond_atom_site_label_1
_geom_bond_atom_site_label_2
_geom_bond_distance
_geom_bond_site_symmetry_2
_geom_bond_publ_flag
Pt1 N2 2.016(4) . ?
Pt1 Cl2 2.3005(12) . ?
Pt1 Cl1 2.3052(12) . ?
Pt1 Cl3 2.3036(11) . ?
N1 C1 1.329(6) . ?
N1 C5 1.338(6) . ?
N1 H1A 0.8800 . ?
N2 C7 1.352(6) . ?
N2 C11 1.353(6) . ?
C1 C2 1.374(7) . ?
C1 H1B 0.9500 . ?
C2 C3 1.401(7) . ?
C2 H2A 0.9500 . ?
C3 C4 1.392(7) . ?
C3 C6 1.498(6) . ?
C4 C5 1.363(7) . ?
C4 H4A 0.9500 . ?
C5 H5A 0.9500 . ?
C6 H6A 0.9800 . ?
C6 H6B 0.9800 . ?
C6 H6C 0.9800 . ?
C7 C8 1.378(6) . ?
C7 H7A 0.9500 . ?
C8 C9 1.397(6) . ?
C8 H8A 0.9500 . ?
C9 C10 1.385(6) . ?
C9 C12 1.502(6) . ?
C10 C11 1.384(6) . ?
C10 H10A 0.9500 . ?
C11 H11A 0.9500 . ?
C12 H12A 0.9800 . ?
C12 H12B 0.9800 . ?
C12 H12C 0.9800 . ?
